data_7218212
loop_
_publ_author_name
'Pfeiffer, Constance R.'
'Fowler, Drew A.'
'Teat, Simon'
'Atwood, Jerry L.'

_publ_section_title
;
 Cocrystallization of pyrogallol[4]arenes with 1-(2-pyridylazo)-2-naphthol
;
_journal_issue 47
_journal_name_full CrystEngComm
_journal_page_first 10760
_journal_paper_doi 10.1039/C4CE01768D
_journal_volume 16
_journal_year 2014
_chemical_formula_moiety 'C32 H32 O12, 3(C15 H11 O1 N3), C1 H4 O1, H2 O1'
_chemical_formula_sum 'C78 H71 N9 O17'
_chemical_formula_weight 1406.44
_chemical_name_common 'C-methylpyrogallol[4]arene with 1-(2-pyridylazo)-2-napthol'
_space_group_IT_number 15
_symmetry_cell_setting monoclinic
_symmetry_Int_Tables_number 15
_symmetry_space_group_name_Hall '-C 2yc'
_symmetry_space_group_name_H-M 'C 1 2/c 1'
_atom_sites_solution_hydrogens geom
_atom_sites_solution_primary direct
_atom_sites_solution_secondary difmap
_audit_creation_method SHELXL-97
_cell_angle_alpha 90.00
_cell_angle_beta 104.677(2)
_cell_angle_gamma 90.00
_cell_formula_units_Z 8
_cell_length_a 22.950(4)
_cell_length_b 34.573(5)
_cell_length_c 17.549(5)
_cell_measurement_reflns_used 3802
_cell_measurement_temperature 173(2)
_cell_measurement_theta_max 19.8
_cell_measurement_theta_min 2.2
_cell_volume 13470(5)
_computing_cell_refinement 'APEX2 (Bruker AXS, 2008)'
_computing_data_collection 'APEX2 (Bruker AXS, 2008)'
_computing_data_reduction 'APEX2 (Bruker AXS, 2008)'
_computing_molecular_graphics 'X-SEED, Barbour, 2001'
_computing_publication_material 'CIFTAB (Sheldrick, 2013)'
_computing_structure_refinement 'SHELXL-1997 (Sheldrick, 1997)'
_computing_structure_solution 'SHELXS-1997 (Sheldrick, 1997)'
_diffrn_ambient_temperature 173(2)
_diffrn_detector_area_resol_mean 3802
_diffrn_measured_fraction_theta_full 0.996
_diffrn_measured_fraction_theta_max 0.996
_diffrn_measurement_device_type 'Bruker APEXII CCD area detector'
_diffrn_measurement_method 'omega scans'
_diffrn_radiation_monochromator graphite
_diffrn_radiation_type MoK\a
_diffrn_radiation_wavelength 0.71073
_diffrn_reflns_av_R_equivalents 0.1207
_diffrn_reflns_av_sigmaI/netI 0.1080
_diffrn_reflns_limit_h_max 29
_diffrn_reflns_limit_h_min -29
_diffrn_reflns_limit_k_max 44
_diffrn_reflns_limit_k_min -44
_diffrn_reflns_limit_l_max 22
_diffrn_reflns_limit_l_min -22
_diffrn_reflns_number 79749
_diffrn_reflns_theta_full 27.64
_diffrn_reflns_theta_max 27.64
_diffrn_reflns_theta_min 1.68
_diffrn_source 'fine-focus sealed tube'
_diffrn_standards_decay_% 0.0
_exptl_absorpt_coefficient_mu 0.099
_exptl_absorpt_correction_T_max 0.99
_exptl_absorpt_correction_T_min 0.92
_exptl_absorpt_correction_type multi-scan
_exptl_absorpt_process_details
;
 Data were corrected for decay and absorption using the program SADABS 
 (Sheldrick, G. M. (2003). SADABS. Version 2.10. University of
 G\"ottingen, Germany).
;
_exptl_crystal_colour orange
_exptl_crystal_density_diffrn 1.387
_exptl_crystal_density_method 'not measured'
_exptl_crystal_description prism
_exptl_crystal_F_000 5904
_exptl_crystal_size_max 0.30
_exptl_crystal_size_mid 0.20
_exptl_crystal_size_min 0.10
_refine_diff_density_max 0.594
_refine_diff_density_min -0.439
_refine_diff_density_rms 0.057
_refine_ls_extinction_method none
_refine_ls_goodness_of_fit_ref 0.990
_refine_ls_hydrogen_treatment constr
_refine_ls_matrix_type full
_refine_ls_number_parameters 956
_refine_ls_number_reflns 15605
_refine_ls_number_restraints 0
_refine_ls_restrained_S_all 0.990
_refine_ls_R_factor_all 0.1572
_refine_ls_R_factor_gt 0.0619
_refine_ls_shift/su_max 0.001
_refine_ls_shift/su_mean 0.000
_refine_ls_structure_factor_coef Fsqd
_refine_ls_weighting_details 'calc w=1/[\s^2^(Fo^2^)+(0.0647P)^2^+0.0000P] where P=(Fo^2^+2Fc^2^)/3'
_refine_ls_weighting_scheme calc
_refine_ls_wR_factor_gt 0.1255
_refine_ls_wR_factor_ref 0.1620
_reflns_number_gt 7448
_reflns_number_total 15605
_reflns_threshold_expression >2sigma(I)
_cod_data_source_file c4ce01768d1.cif
_cod_data_source_block 2cp55m
_cod_depositor_comments 'Adding full bibliography for 7218212--7218223.cif.'
_cod_original_cell_volume 13469(5)
_cod_original_sg_symbol_H-M 'C 2/c'
_cod_database_code 7218212

loop_
_symmetry_equiv_pos_as_xyz
'x, y, z'
'-x, y, -z+1/2'
'x+1/2, y+1/2, z'
'-x+1/2, y+1/2, -z+1/2'
'-x, -y, -z'
'x, -y, z-1/2'
'-x+1/2, -y+1/2, -z'
'x+1/2, -y+1/2, z-1/2'

loop_
_atom_site_label
_atom_site_type_symbol
_atom_site_fract_x
_atom_site_fract_y
_atom_site_fract_z
_atom_site_U_iso_or_equiv
_atom_site_adp_type
_atom_site_occupancy
_atom_site_symmetry_multiplicity
_atom_site_calc_flag
_atom_site_refinement_flags
_atom_site_disorder_assembly
_atom_site_disorder_group
O1 O 0.14563(9) 0.42939(6) 0.19399(12) 0.0390(5) Uani 1 1 d . . .
H1 H 0.1596 0.4497 0.1791 0.047 Uiso 1 1 calc R . .
N1 N 0.42979(10) 0.34725(7) 0.18091(14) 0.0342(6) Uani 1 1 d . . .
C1 C 0.21631(11) 0.36696(8) 0.35930(16) 0.0265(6) Uani 1 1 d . . .
H13 H 0.2120 0.3414 0.3769 0.032 Uiso 1 1 calc R . .
O2 O 0.23612(10) 0.47705(6) 0.27998(14) 0.0476(6) Uani 1 1 d . . .
H2 H 0.2637 0.4887 0.3126 0.057 Uiso 1 1 calc R . .
N2 N 0.43150(11) 0.41338(7) 0.17446(15) 0.0382(6) Uani 1 1 d . . .
H2A H 0.4612 0.4113 0.1513 0.046 Uiso 1 1 calc R . .
C2 C 0.17702(12) 0.37921(8) 0.28885(16) 0.0262(6) Uani 1 1 d . . .
O3 O 0.31093(9) 0.45352(5) 0.41401(13) 0.0384(5) Uani 1 1 d . . .
H3 H 0.3442 0.4422 0.4302 0.046 Uiso 1 1 calc R . .
N3 N 0.41183(11) 0.44763(7) 0.18897(15) 0.0373(6) Uani 1 1 d . . .
C3 C 0.18380(12) 0.41677(8) 0.26379(17) 0.0317(7) Uani 1 1 d . . .
O4 O 0.40769(9) 0.40732(5) 0.44471(13) 0.0364(5) Uani 1 1 d . . .
H4 H 0.4370 0.4137 0.4269 0.044 Uiso 1 1 calc R . .
N4 N 0.65641(12) 0.01291(7) 0.59195(16) 0.0408(7) Uani 1 1 d . . .
C4 C 0.22914(13) 0.44034(8) 0.30765(19) 0.0331(7) Uani 1 1 d . . .
O5 O 0.49139(9) 0.36516(5) 0.40175(13) 0.0375(5) Uani 1 1 d . . .
H5 H 0.5099 0.3503 0.3780 0.045 Uiso 1 1 calc R . .
N5 N 0.56626(12) 0.03837(7) 0.52086(16) 0.0436(7) Uani 1 1 d . . .
H5A H 0.5671 0.0543 0.5602 0.052 Uiso 1 1 calc R . .
C5 C 0.26777(12) 0.42712(8) 0.37664(17) 0.0285(7) Uani 1 1 d . . .
O6 O 0.48623(8) 0.28641(5) 0.39449(11) 0.0315(5) Uani 1 1 d . . .
H6 H 0.5199 0.2946 0.4202 0.038 Uiso 1 1 calc R . .
N6 N 0.52171(12) 0.03991(8) 0.45622(16) 0.0420(7) Uani 1 1 d . . .
C6 C 0.26138(12) 0.39019(8) 0.40510(17) 0.0267(6) Uani 1 1 d . . .
O7 O 0.46957(8) 0.20963(6) 0.35518(12) 0.0363(5) Uani 1 1 d . . .
H7 H 0.4882 0.1986 0.3259 0.044 Uiso 1 1 calc R . .
N7 N 0.70775(11) 0.39380(7) 0.48208(15) 0.0376(6) Uani 1 1 d . . .
C7 C 0.30399(12) 0.37540(8) 0.48152(16) 0.0283(7) Uani 1 1 d . . .
H16 H 0.3242 0.3986 0.5106 0.034 Uiso 1 1 calc R . .
O8 O 0.42967(8) 0.18127(6) 0.20626(12) 0.0374(5) Uani 1 1 d . . .
H8 H 0.4121 0.1709 0.1633 0.045 Uiso 1 1 calc R . .
N8 N 0.64448(10) 0.34927(7) 0.51383(14) 0.0331(6) Uani 1 1 d . . .
H8A H 0.6617 0.3319 0.4900 0.040 Uiso 1 1 calc R . .
C8 C 0.35101(12) 0.30985(8) 0.46178(15) 0.0273(6) Uani 1 1 d . . .
H17 H 0.3182 0.2976 0.4758 0.033 Uiso 1 1 calc R . .
O9 O 0.30969(9) 0.17838(5) 0.13363(11) 0.0347(5) Uani 1 1 d . . .
H9 H 0.2896 0.1941 0.1007 0.042 Uiso 1 1 calc R . .
N9 N 0.60258(10) 0.33838(7) 0.54994(13) 0.0306(6) Uani 1 1 d . . .
C9 C 0.35342(11) 0.35031(8) 0.46305(15) 0.0249(6) Uani 1 1 d . . .
O10 O 0.25993(9) 0.24935(5) 0.08525(11) 0.0306(5) Uani 1 1 d . . .
H10 H 0.2824 0.2623 0.0639 0.037 Uiso 1 1 calc R . .
C10 C 0.40214(12) 0.36730(8) 0.44339(16) 0.0279(6) Uani 1 1 d . . .
O11 O 0.23987(9) 0.32358(5) 0.03480(11) 0.0334(5) Uani 1 1 d . . .
H11 H 0.2477 0.3473 0.0391 0.040 Uiso 1 1 calc R . .
C11 C 0.44549(11) 0.34543(8) 0.42078(16) 0.0259(6) Uani 1 1 d . . .
O12 O 0.17606(9) 0.37281(5) 0.10065(12) 0.0382(5) Uani 1 1 d . . .
H12 H 0.1621 0.3873 0.1302 0.046 Uiso 1 1 calc R . .
C12 C 0.44127(12) 0.30531(8) 0.41893(16) 0.0273(6) Uani 1 1 d . . .
O13 O 0.50585(10) 0.44872(6) 0.10921(15) 0.0552(7) Uani 1 1 d . . .
C13 C 0.39425(12) 0.28653(8) 0.44106(15) 0.0254(6) Uani 1 1 d . . .
O14 O 0.52178(11) 0.09977(7) 0.56898(15) 0.0584(7) Uani 1 1 d . . .
C14 C 0.39080(12) 0.24250(7) 0.44159(15) 0.0263(6) Uani 1 1 d . . .
H14 H 0.4327 0.2328 0.4638 0.032 Uiso 1 1 calc R . .
O15 O 0.64921(8) 0.28013(6) 0.46694(12) 0.0360(5) Uani 1 1 d . . .
C15 C 0.30834(12) 0.22746(7) 0.31886(16) 0.0250(6) Uani 1 1 d . . .
H15 H 0.2812 0.2395 0.3444 0.030 Uiso 1 1 calc R . .
C16 C 0.36929(12) 0.22591(7) 0.35855(15) 0.0247(6) Uani 1 1 d . . .
C17 C 0.40825(11) 0.20989(7) 0.31858(16) 0.0259(6) Uani 1 1 d . . .
C18 C 0.38734(12) 0.19526(8) 0.24296(16) 0.0263(6) Uani 1 1 d . . .
C19 C 0.32617(12) 0.19572(8) 0.20677(16) 0.0266(6) Uani 1 1 d . . .
C20 C 0.28548(11) 0.21236(7) 0.24423(16) 0.0242(6) Uani 1 1 d . . .
C21 C 0.21855(11) 0.21669(7) 0.20442(15) 0.0233(6) Uani 1 1 d . . .
H21 H 0.2102 0.2014 0.1545 0.028 Uiso 1 1 calc R . .
C22 C 0.17352(11) 0.28455(8) 0.21813(16) 0.0248(6) Uani 1 1 d . . .
H22 H 0.1584 0.2751 0.2602 0.030 Uiso 1 1 calc R . .
C23 C 0.20500(11) 0.25904(7) 0.18155(15) 0.0226(6) Uani 1 1 d . . .
C24 C 0.22815(11) 0.27387(8) 0.12122(15) 0.0242(6) Uani 1 1 d . . .
C25 C 0.21803(11) 0.31183(8) 0.09661(15) 0.0255(6) Uani 1 1 d . . .
C26 C 0.18523(12) 0.33618(8) 0.13318(16) 0.0257(6) Uani 1 1 d . . .
C27 C 0.16312(11) 0.32331(8) 0.19598(16) 0.0248(6) Uani 1 1 d . . .
C28 C 0.13097(12) 0.35157(8) 0.23823(16) 0.0268(6) Uani 1 1 d . . .
H28 H 0.1034 0.3675 0.1968 0.032 Uiso 1 1 calc R . .
C29 C 0.27012(13) 0.35545(8) 0.53521(17) 0.0364(7) Uani 1 1 d . . .
H29A H 0.2481 0.3331 0.5079 0.055 Uiso 1 1 calc R . .
H29B H 0.2416 0.3737 0.5487 0.055 Uiso 1 1 calc R . .
H29C H 0.2989 0.3468 0.5835 0.055 Uiso 1 1 calc R . .
C30 C 0.35205(12) 0.22710(8) 0.49498(17) 0.0332(7) Uani 1 1 d . . .
H30A H 0.3096 0.2331 0.4712 0.050 Uiso 1 1 calc R . .
H30B H 0.3647 0.2394 0.5469 0.050 Uiso 1 1 calc R . .
H30C H 0.3572 0.1990 0.5008 0.050 Uiso 1 1 calc R . .
C31 C 0.17941(12) 0.19987(8) 0.25502(16) 0.0307(7) Uani 1 1 d . . .
H31A H 0.1368 0.2024 0.2270 0.046 Uiso 1 1 calc R . .
H31B H 0.1870 0.2140 0.3050 0.046 Uiso 1 1 calc R . .
H31C H 0.1893 0.1725 0.2654 0.046 Uiso 1 1 calc R . .
C32 C 0.09215(12) 0.33201(8) 0.28589(17) 0.0308(7) Uani 1 1 d . . .
H32A H 0.1178 0.3166 0.3282 0.046 Uiso 1 1 calc R . .
H32B H 0.0627 0.3151 0.2513 0.046 Uiso 1 1 calc R . .
H32C H 0.0710 0.3518 0.3087 0.046 Uiso 1 1 calc R . .
C33 C 0.48255(14) 0.47959(9) 0.12519(19) 0.0412(8) Uani 1 1 d . . .
C34 C 0.50111(16) 0.51642(10) 0.1012(2) 0.0538(10) Uani 1 1 d . . .
H34 H 0.5313 0.5173 0.0729 0.065 Uiso 1 1 calc R . .
C35 C 0.47671(18) 0.54942(11) 0.1180(2) 0.0644(11) Uani 1 1 d . . .
H35 H 0.4898 0.5731 0.1003 0.077 Uiso 1 1 calc R . .
C36 C 0.43161(16) 0.55072(9) 0.1615(2) 0.0543(10) Uani 1 1 d . . .
C37 C 0.4077(2) 0.58541(11) 0.1802(3) 0.0861(15) Uani 1 1 d . . .
H37 H 0.4213 0.6091 0.1634 0.103 Uiso 1 1 calc R . .
C38 C 0.3655(2) 0.58609(13) 0.2217(3) 0.0956(16) Uani 1 1 d . . .
H38 H 0.3501 0.6102 0.2340 0.115 Uiso 1 1 calc R . .
C39 C 0.34440(18) 0.55201(11) 0.2465(3) 0.0739(13) Uani 1 1 d . . .
H39 H 0.3144 0.5527 0.2753 0.089 Uiso 1 1 calc R . .
C40 C 0.36707(16) 0.51728(10) 0.2294(2) 0.0558(10) Uani 1 1 d . . .
H40 H 0.3527 0.4939 0.2466 0.067 Uiso 1 1 calc R . .
C41 C 0.41096(14) 0.51576(9) 0.1872(2) 0.0424(8) Uani 1 1 d . . .
C42 C 0.43577(13) 0.47932(9) 0.16710(19) 0.0372(7) Uani 1 1 d . . .
C43 C 0.40447(12) 0.38016(8) 0.19653(17) 0.0310(7) Uani 1 1 d . . .
C44 C 0.35637(13) 0.38172(9) 0.23053(18) 0.0387(8) Uani 1 1 d . . .
H44 H 0.3400 0.4058 0.2410 0.046 Uiso 1 1 calc R . .
C45 C 0.33301(13) 0.34727(10) 0.24870(18) 0.0413(8) Uani 1 1 d . . .
H45 H 0.2995 0.3472 0.2713 0.050 Uiso 1 1 calc R . .
C46 C 0.35883(13) 0.31270(9) 0.23376(17) 0.0394(8) Uani 1 1 d . . .
H46 H 0.3437 0.2886 0.2465 0.047 Uiso 1 1 calc R . .
C47 C 0.40651(13) 0.31399(9) 0.20036(17) 0.0370(8) Uani 1 1 d . . .
H47 H 0.4241 0.2903 0.1904 0.044 Uiso 1 1 calc R . .
C48 C 0.61180(12) 0.27154(8) 0.50518(16) 0.0292(7) Uani 1 1 d . . .
C49 C 0.59274(12) 0.23214(8) 0.51002(16) 0.0307(7) Uani 1 1 d . . .
H49 H 0.6076 0.2126 0.4820 0.037 Uiso 1 1 calc R . .
C50 C 0.55459(12) 0.22256(8) 0.55309(16) 0.0312(7) Uani 1 1 d . . .
H50 H 0.5453 0.1960 0.5579 0.037 Uiso 1 1 calc R . .
C51 C 0.52697(12) 0.25129(8) 0.59275(16) 0.0281(6) Uani 1 1 d . . .
C52 C 0.48393(12) 0.24057(9) 0.63269(16) 0.0333(7) Uani 1 1 d . . .
H52 H 0.4754 0.2139 0.6378 0.040 Uiso 1 1 calc R . .
C53 C 0.45379(13) 0.26790(9) 0.66463(17) 0.0367(8) Uani 1 1 d . . .
H53 H 0.4246 0.2602 0.6915 0.044 Uiso 1 1 calc R . .
C54 C 0.46612(13) 0.30666(9) 0.65745(17) 0.0374(8) Uani 1 1 d . . .
H54 H 0.4444 0.3255 0.6785 0.045 Uiso 1 1 calc R . .
C55 C 0.50935(12) 0.31842(9) 0.62035(16) 0.0323(7) Uani 1 1 d . . .
H55 H 0.5178 0.3452 0.6169 0.039 Uiso 1 1 calc R . .
C56 C 0.54092(12) 0.29084(8) 0.58768(16) 0.0274(6) Uani 1 1 d . . .
C57 C 0.58692(12) 0.30140(8) 0.54676(16) 0.0281(6) Uani 1 1 d . . .
C58 C 0.66118(13) 0.38791(8) 0.51353(18) 0.0348(7) Uani 1 1 d . . .
C59 C 0.63153(15) 0.41751(9) 0.5418(2) 0.0519(10) Uani 1 1 d . . .
H59 H 0.5984 0.4124 0.5635 0.062 Uiso 1 1 calc R . .
C60 C 0.65206(16) 0.45450(10) 0.5371(2) 0.0625(11) Uani 1 1 d . . .
H60 H 0.6331 0.4755 0.5563 0.075 Uiso 1 1 calc R . .
C61 C 0.69998(16) 0.46149(10) 0.5048(2) 0.0541(10) Uani 1 1 d . . .
H61 H 0.7145 0.4870 0.5013 0.065 Uiso 1 1 calc R . .
C62 C 0.72618(15) 0.43008(9) 0.4777(2) 0.0459(9) Uani 1 1 d . . .
H62 H 0.7589 0.4346 0.4549 0.055 Uiso 1 1 calc R . .
C63 C 0.48186(16) 0.09869(10) 0.5051(2) 0.0476(9) Uani 1 1 d . . .
C64 C 0.43509(16) 0.12752(10) 0.4859(2) 0.0549(10) Uani 1 1 d . . .
H64 H 0.4350 0.1482 0.5215 0.066 Uiso 1 1 calc R . .
C65 C 0.39153(16) 0.12560(10) 0.4181(2) 0.0524(9) Uani 1 1 d . . .
H65 H 0.3616 0.1452 0.4075 0.063 Uiso 1 1 calc R . .
C66 C 0.38812(16) 0.09519(10) 0.3610(2) 0.0494(9) Uani 1 1 d . . .
C67 C 0.34075(17) 0.09375(12) 0.2928(2) 0.0628(11) Uani 1 1 d . . .
H67 H 0.3107 0.1133 0.2834 0.075 Uiso 1 1 calc R . .
C68 C 0.3374(2) 0.06447(14) 0.2395(3) 0.0723(12) Uani 1 1 d . . .
H68 H 0.3043 0.0631 0.1943 0.087 Uiso 1 1 calc R . .
C69 C 0.38230(19) 0.03691(13) 0.2517(2) 0.0673(11) Uani 1 1 d . . .
H69 H 0.3803 0.0170 0.2137 0.081 Uiso 1 1 calc R . .
C70 C 0.42993(17) 0.03761(11) 0.3177(2) 0.0580(10) Uani 1 1 d . . .
H70 H 0.4605 0.0185 0.3248 0.070 Uiso 1 1 calc R . .
C71 C 0.43319(15) 0.06662(10) 0.3745(2) 0.0450(8) Uani 1 1 d . . .
C72 C 0.48136(14) 0.06752(9) 0.44750(19) 0.0421(8) Uani 1 1 d . . .
C73 C 0.61208(14) 0.01099(9) 0.5258(2) 0.0397(8) Uani 1 1 d . . .
C74 C 0.61023(15) -0.01576(9) 0.4656(2) 0.0458(9) Uani 1 1 d . . .
H74 H 0.5777 -0.0162 0.4197 0.055 Uiso 1 1 calc R . .
C75 C 0.65764(16) -0.04150(9) 0.4755(2) 0.0500(9) Uani 1 1 d . . .
H75 H 0.6583 -0.0601 0.4359 0.060 Uiso 1 1 calc R . .
O16 O 0.59333(12) 0.13664(8) 0.43233(15) 0.0720(8) Uani 1 1 d . . .
H76 H 0.6135 0.1394 0.4792 0.086 Uiso 1 1 calc R . .
C76 C 0.70400(16) -0.04003(9) 0.5430(2) 0.0500(9) Uani 1 1 d . . .
H18 H 0.7370 -0.0575 0.5506 0.060 Uiso 1 1 calc R . .
C77 C 0.70143(15) -0.01268(9) 0.5994(2) 0.0461(9) Uani 1 1 d . . .
H77 H 0.7333 -0.0119 0.6460 0.055 Uiso 1 1 calc R . .
C78 C 0.6135(2) 0.10478(11) 0.4002(3) 0.0857(14) Uani 1 1 d . . .
H78A H 0.5837 0.0973 0.3519 0.129 Uiso 1 1 calc R . .
H78B H 0.6194 0.0834 0.4379 0.129 Uiso 1 1 calc R . .
H78C H 0.6518 0.1109 0.3878 0.129 Uiso 1 1 calc R . .
O17 O 0.5000 0.0683(3) 0.7500 0.161(3) Uiso 0.80 2 d SP A 1
O17A O 0.4603(5) 0.0461(3) 0.7390(7) 0.151(4) Uiso 0.45 1 d P . 2
O17B O 0.4778(13) 0.0591(8) 0.6836(18) 0.140(10) Uiso 0.15 1 d P B 3

loop_
_atom_site_aniso_label
_atom_site_aniso_U_11
_atom_site_aniso_U_22
_atom_site_aniso_U_33
_atom_site_aniso_U_23
_atom_site_aniso_U_13
_atom_site_aniso_U_12
O1 0.0347(12) 0.0295(12) 0.0512(14) 0.0144(10) 0.0081(11) -0.0007(9)
N1 0.0340(14) 0.0283(14) 0.0414(15) 0.0028(12) 0.0118(12) 0.0006(11)
C1 0.0262(15) 0.0219(15) 0.0363(17) 0.0022(13) 0.0167(13) 0.0004(12)
O2 0.0462(15) 0.0249(12) 0.0694(17) 0.0070(11) 0.0105(12) -0.0041(10)
N2 0.0335(14) 0.0300(15) 0.0574(18) 0.0003(13) 0.0230(13) -0.0012(12)
C2 0.0238(15) 0.0258(15) 0.0331(17) 0.0028(13) 0.0145(13) 0.0029(12)
O3 0.0307(12) 0.0233(11) 0.0603(15) -0.0044(10) 0.0099(11) -0.0027(9)
N3 0.0360(15) 0.0302(15) 0.0480(17) 0.0009(12) 0.0149(12) 0.0024(12)
C3 0.0270(16) 0.0284(17) 0.0407(19) 0.0065(14) 0.0103(14) 0.0041(13)
O4 0.0325(12) 0.0254(11) 0.0571(14) -0.0053(10) 0.0220(10) -0.0040(9)
N4 0.0388(16) 0.0325(15) 0.0554(19) -0.0036(13) 0.0196(14) 0.0000(12)
C4 0.0330(17) 0.0197(15) 0.050(2) 0.0057(14) 0.0179(15) 0.0006(13)
O5 0.0313(12) 0.0264(11) 0.0601(15) -0.0051(10) 0.0216(10) -0.0025(9)
N5 0.0441(17) 0.0405(16) 0.0492(18) -0.0081(13) 0.0172(15) 0.0010(13)
C5 0.0234(15) 0.0218(15) 0.0434(18) -0.0035(13) 0.0140(14) -0.0018(12)
O6 0.0170(10) 0.0330(11) 0.0432(13) -0.0035(9) 0.0049(9) 0.0004(9)
N6 0.0406(16) 0.0434(17) 0.0442(17) -0.0053(13) 0.0149(14) -0.0085(13)
C6 0.0256(15) 0.0220(15) 0.0362(17) -0.0026(13) 0.0146(13) 0.0017(12)
O7 0.0207(10) 0.0384(13) 0.0465(13) -0.0077(10) 0.0021(9) 0.0048(9)
N7 0.0373(15) 0.0316(15) 0.0500(17) -0.0028(12) 0.0222(13) -0.0053(12)
C7 0.0284(16) 0.0239(15) 0.0334(17) -0.0039(13) 0.0092(13) -0.0038(12)
O8 0.0296(11) 0.0384(13) 0.0444(14) -0.0096(10) 0.0096(10) 0.0024(9)
N8 0.0314(14) 0.0290(14) 0.0428(16) -0.0041(12) 0.0163(12) -0.0016(11)
C8 0.0235(15) 0.0284(16) 0.0290(16) -0.0014(13) 0.0045(12) -0.0053(12)
O9 0.0357(12) 0.0349(12) 0.0301(12) -0.0048(9) 0.0022(9) 0.0028(9)
N9 0.0255(13) 0.0329(14) 0.0336(14) -0.0001(11) 0.0082(11) -0.0028(11)
C9 0.0228(14) 0.0246(15) 0.0264(15) -0.0005(12) 0.0043(12) -0.0021(12)
O10 0.0346(12) 0.0277(11) 0.0347(12) -0.0006(9) 0.0182(9) -0.0035(9)
C10 0.0296(16) 0.0196(15) 0.0329(17) -0.0011(12) 0.0049(13) -0.0015(12)
O11 0.0425(12) 0.0298(11) 0.0330(12) 0.0027(9) 0.0189(10) -0.0044(10)
C11 0.0209(14) 0.0241(15) 0.0325(16) 0.0024(13) 0.0063(12) -0.0028(12)
O12 0.0466(13) 0.0298(12) 0.0444(13) 0.0128(10) 0.0232(11) 0.0102(10)
C12 0.0220(15) 0.0275(16) 0.0307(16) -0.0012(13) 0.0034(12) 0.0046(12)
O13 0.0554(15) 0.0371(14) 0.0878(19) -0.0015(13) 0.0452(14) -0.0001(11)
C13 0.0262(15) 0.0234(15) 0.0236(15) 0.0027(12) 0.0005(12) 0.0018(12)
O14 0.0533(16) 0.0573(16) 0.0610(17) -0.0181(13) 0.0078(14) 0.0080(12)
C14 0.0238(15) 0.0251(15) 0.0262(16) 0.0010(12) -0.0006(12) -0.0018(12)
O15 0.0326(12) 0.0374(12) 0.0428(13) -0.0013(10) 0.0183(10) 0.0030(9)
C15 0.0233(15) 0.0214(15) 0.0306(16) 0.0029(12) 0.0071(12) -0.0007(12)
C16 0.0257(15) 0.0199(15) 0.0266(15) 0.0024(12) 0.0029(12) -0.0024(12)
C17 0.0197(14) 0.0208(15) 0.0349(17) 0.0033(12) 0.0027(13) 0.0000(11)
C18 0.0264(15) 0.0216(15) 0.0312(17) -0.0011(12) 0.0079(13) -0.0001(12)
C19 0.0284(16) 0.0235(15) 0.0251(16) -0.0029(12) 0.0014(12) -0.0029(12)
C20 0.0217(14) 0.0219(14) 0.0280(16) 0.0033(12) 0.0045(12) -0.0024(12)
C21 0.0216(14) 0.0235(15) 0.0238(15) -0.0017(12) 0.0037(12) -0.0020(11)
C22 0.0207(14) 0.0293(16) 0.0238(15) 0.0041(12) 0.0044(12) -0.0010(12)
C23 0.0174(13) 0.0242(15) 0.0238(15) 0.0013(12) 0.0009(11) -0.0043(11)
C24 0.0190(14) 0.0288(16) 0.0239(15) -0.0019(12) 0.0040(12) -0.0002(12)
C25 0.0226(14) 0.0309(16) 0.0241(15) 0.0033(12) 0.0082(12) -0.0034(12)
C26 0.0241(15) 0.0239(15) 0.0293(16) 0.0072(12) 0.0070(12) 0.0005(12)
C27 0.0187(14) 0.0245(15) 0.0296(16) 0.0030(12) 0.0028(12) -0.0007(11)
C28 0.0228(14) 0.0273(15) 0.0311(16) 0.0059(13) 0.0083(12) -0.0010(12)
C29 0.0402(18) 0.0359(18) 0.0359(18) 0.0009(14) 0.0148(15) -0.0016(14)
C30 0.0301(16) 0.0329(17) 0.0334(17) 0.0022(14) 0.0022(13) -0.0047(13)
C31 0.0266(15) 0.0317(17) 0.0330(17) 0.0048(13) 0.0060(13) -0.0049(13)
C32 0.0286(16) 0.0309(16) 0.0363(17) 0.0015(13) 0.0147(14) -0.0024(13)
C33 0.0337(18) 0.0363(19) 0.055(2) 0.0004(16) 0.0132(16) -0.0020(15)
C34 0.053(2) 0.042(2) 0.074(3) 0.0068(19) 0.029(2) -0.0079(18)
C35 0.074(3) 0.037(2) 0.087(3) 0.011(2) 0.031(2) -0.008(2)
C36 0.055(2) 0.0293(19) 0.081(3) 0.0050(18) 0.020(2) 0.0012(17)
C37 0.090(3) 0.032(2) 0.147(5) 0.007(3) 0.050(3) 0.007(2)
C38 0.102(4) 0.044(3) 0.155(5) -0.016(3) 0.059(4) 0.015(3)
C39 0.070(3) 0.049(3) 0.115(4) -0.008(2) 0.047(3) 0.012(2)
C40 0.054(2) 0.039(2) 0.080(3) -0.0065(19) 0.028(2) 0.0087(17)
C41 0.0370(18) 0.0346(19) 0.056(2) -0.0059(16) 0.0122(16) 0.0013(15)
C42 0.0331(17) 0.0292(17) 0.051(2) 0.0019(15) 0.0130(15) 0.0028(14)
C43 0.0297(16) 0.0297(17) 0.0329(17) 0.0031(13) 0.0067(13) 0.0009(13)
C44 0.0348(18) 0.0430(19) 0.0407(19) 0.0020(15) 0.0139(15) 0.0001(15)
C45 0.0287(17) 0.056(2) 0.0385(19) 0.0047(16) 0.0083(14) -0.0057(16)
C46 0.0358(18) 0.041(2) 0.0385(19) 0.0090(15) 0.0042(15) -0.0127(15)
C47 0.0385(18) 0.0281(17) 0.0416(19) 0.0049(14) 0.0049(15) -0.0030(14)
C48 0.0209(14) 0.0344(17) 0.0316(17) 0.0016(13) 0.0050(13) 0.0017(13)
C49 0.0269(16) 0.0297(16) 0.0309(17) -0.0032(13) -0.0014(13) 0.0021(13)
C50 0.0279(16) 0.0310(17) 0.0305(17) 0.0018(13) -0.0003(13) -0.0005(13)
C51 0.0225(15) 0.0337(17) 0.0254(16) 0.0033(13) 0.0006(12) -0.0026(12)
C52 0.0273(16) 0.0387(18) 0.0316(17) 0.0082(14) 0.0034(13) -0.0032(14)
C53 0.0269(16) 0.050(2) 0.0350(18) 0.0087(15) 0.0103(14) -0.0041(15)
C54 0.0302(17) 0.049(2) 0.0365(18) 0.0005(15) 0.0146(14) 0.0027(15)
C55 0.0303(16) 0.0347(18) 0.0328(17) -0.0010(14) 0.0097(14) -0.0002(13)
C56 0.0242(15) 0.0329(17) 0.0233(15) 0.0004(12) 0.0026(12) 0.0009(13)
C57 0.0228(15) 0.0313(17) 0.0298(16) -0.0009(13) 0.0057(12) -0.0001(12)
C58 0.0359(17) 0.0259(17) 0.046(2) -0.0029(14) 0.0160(15) -0.0027(14)
C59 0.048(2) 0.038(2) 0.082(3) -0.0094(18) 0.038(2) -0.0048(16)
C60 0.056(2) 0.039(2) 0.109(3) -0.021(2) 0.052(2) -0.0049(18)
C61 0.057(2) 0.0310(19) 0.085(3) -0.0115(18) 0.037(2) -0.0108(17)
C62 0.045(2) 0.038(2) 0.064(2) -0.0019(17) 0.0307(18) -0.0064(16)
C63 0.043(2) 0.043(2) 0.058(2) -0.0066(18) 0.0140(19) -0.0052(17)
C64 0.048(2) 0.043(2) 0.077(3) -0.0070(19) 0.021(2) -0.0016(17)
C65 0.046(2) 0.042(2) 0.072(3) 0.0077(19) 0.020(2) -0.0035(17)
C66 0.046(2) 0.045(2) 0.058(2) 0.0105(18) 0.0161(19) -0.0110(17)
C67 0.054(2) 0.064(3) 0.070(3) 0.019(2) 0.014(2) -0.007(2)
C68 0.064(3) 0.086(3) 0.062(3) 0.007(3) 0.007(2) -0.015(3)
C69 0.073(3) 0.077(3) 0.051(3) -0.008(2) 0.014(2) -0.018(2)
C70 0.061(3) 0.057(2) 0.056(2) -0.003(2) 0.016(2) -0.0064(19)
C71 0.044(2) 0.045(2) 0.049(2) -0.0039(17) 0.0182(17) -0.0132(17)
C72 0.0387(19) 0.039(2) 0.051(2) -0.0042(16) 0.0163(17) -0.0057(16)
C73 0.0414(19) 0.0321(18) 0.051(2) -0.0049(16) 0.0217(17) -0.0063(15)
C74 0.053(2) 0.039(2) 0.052(2) -0.0099(17) 0.0261(18) -0.0059(17)
C75 0.060(2) 0.036(2) 0.064(3) -0.0101(17) 0.035(2) -0.0077(18)
O16 0.079(2) 0.084(2) 0.0513(17) -0.0066(15) 0.0135(15) 0.0167(16)
C76 0.056(2) 0.0306(19) 0.075(3) -0.0071(18) 0.037(2) -0.0005(16)
C77 0.047(2) 0.0329(19) 0.063(2) 0.0014(17) 0.0210(18) -0.0006(16)
C78 0.113(4) 0.051(3) 0.111(4) -0.007(3) 0.061(3) -0.015(3)

loop_
_atom_type_symbol
_atom_type_description
_atom_type_scat_dispersion_real
_atom_type_scat_dispersion_imag
_atom_type_scat_source
C C 0.0033 0.0016 'International Tables Vol C Tables 4.2.6.8 and 6.1.1.4'
H H 0.0000 0.0000 'International Tables Vol C Tables 4.2.6.8 and 6.1.1.4'
N N 0.0061 0.0033 'International Tables Vol C Tables 4.2.6.8 and 6.1.1.4'
O O 0.0106 0.0060 'International Tables Vol C Tables 4.2.6.8 and 6.1.1.4'

loop_
_geom_angle_atom_site_label_1
_geom_angle_atom_site_label_2
_geom_angle_atom_site_label_3
_geom_angle
C43 N1 C47 117.0(2)
C6 C1 C2 123.6(3)
N3 N2 C43 119.0(2)
C3 C2 C1 117.6(3)
C3 C2 C28 121.0(2)
C1 C2 C28 121.3(2)
N2 N3 C42 120.0(3)
O1 C3 C4 121.5(2)
O1 C3 C2 118.5(3)
C4 C3 C2 120.0(3)
C73 N4 C77 116.7(3)
O2 C4 C5 120.3(3)
O2 C4 C3 118.7(3)
C5 C4 C3 120.9(3)
N6 N5 C73 119.1(3)
O3 C5 C4 114.8(2)
O3 C5 C6 124.2(3)
C4 C5 C6 120.9(3)
C72 N6 N5 119.9(3)
C5 C6 C1 116.9(3)
C5 C6 C7 121.2(2)
C1 C6 C7 121.9(2)
C62 N7 C58 117.8(3)
C9 C7 C29 113.3(2)
C9 C7 C6 110.3(2)
C29 C7 C6 112.2(2)
N9 N8 C58 120.4(2)
C13 C8 C9 123.6(3)
C57 N9 N8 118.2(2)
C10 C9 C8 116.9(2)
C10 C9 C7 120.2(2)
C8 C9 C7 122.9(2)
C9 C10 C11 121.6(2)
C9 C10 O4 119.7(2)
C11 C10 O4 118.6(2)
O5 C11 C10 116.9(2)
O5 C11 C12 123.1(2)
C10 C11 C12 120.0(2)
O6 C12 C11 115.3(2)
O6 C12 C13 123.9(2)
C11 C12 C13 120.8(2)
C12 C13 C8 117.0(2)
C12 C13 C14 120.7(2)
C8 C13 C14 122.3(2)
C13 C14 C16 112.0(2)
C13 C14 C30 112.8(2)
C16 C14 C30 110.7(2)
C20 C15 C16 123.3(3)
C17 C16 C15 117.2(2)
C17 C16 C14 122.7(2)
C15 C16 C14 120.1(2)
C16 C17 C18 121.3(2)
C16 C17 O7 118.5(2)
C18 C17 O7 120.2(2)
O8 C18 C19 122.7(2)
O8 C18 C17 117.4(2)
C19 C18 C17 119.9(2)
O9 C19 C18 115.3(2)
O9 C19 C20 124.0(2)
C18 C19 C20 120.7(2)
C15 C20 C19 117.6(2)
C15 C20 C21 119.5(2)
C19 C20 C21 122.8(2)
C20 C21 C31 111.6(2)
C20 C21 C23 109.2(2)
C31 C21 C23 114.0(2)
C23 C22 C27 123.3(2)
C22 C23 C24 117.2(2)
C22 C23 C21 125.4(2)
C24 C23 C21 117.3(2)
O10 C24 C25 120.6(2)
O10 C24 C23 118.1(2)
C25 C24 C23 121.3(2)
O11 C25 C24 117.6(2)
O11 C25 C26 122.5(2)
C24 C25 C26 119.9(2)
O12 C26 C25 114.1(2)
O12 C26 C27 124.7(2)
C25 C26 C27 121.2(2)
C26 C27 C22 117.0(2)
C26 C27 C28 119.8(2)
C22 C27 C28 123.2(2)
C27 C28 C32 113.8(2)
C27 C28 C2 109.5(2)
C32 C28 C2 111.8(2)
O13 C33 C34 120.8(3)
O13 C33 C42 121.3(3)
C34 C33 C42 117.9(3)
C35 C34 C33 121.3(3)
C34 C35 C36 122.9(3)
C37 C36 C41 118.6(4)
C37 C36 C35 122.2(3)
C41 C36 C35 119.2(3)
C38 C37 C36 121.4(4)
C37 C38 C39 120.6(4)
C40 C39 C38 119.6(4)
C39 C40 C41 121.0(4)
C40 C41 C36 118.9(3)
C40 C41 C42 122.6(3)
C36 C41 C42 118.6(3)
N3 C42 C33 124.6(3)
N3 C42 C41 115.3(3)
C33 C42 C41 120.1(3)
N1 C43 C44 123.9(3)
N1 C43 N2 113.2(2)
C44 C43 N2 122.9(3)
C45 C44 C43 117.8(3)
C44 C45 C46 119.4(3)
C47 C46 C45 118.6(3)
N1 C47 C46 123.2(3)
O15 C48 C49 121.1(3)
O15 C48 C57 120.5(3)
C49 C48 C57 118.4(3)
C50 C49 C48 121.4(3)
C49 C50 C51 122.1(3)
C52 C51 C56 119.2(3)
C52 C51 C50 120.7(3)
C56 C51 C50 120.0(3)
C53 C52 C51 121.0(3)
C52 C53 C54 119.7(3)
C55 C54 C53 121.2(3)
C54 C55 C56 120.0(3)
C55 C56 C51 118.9(3)
C55 C56 C57 122.8(3)
C51 C56 C57 118.3(2)
N9 C57 C48 124.5(3)
N9 C57 C56 116.2(2)
C48 C57 C56 119.3(2)
N7 C58 C59 123.4(3)
N7 C58 N8 113.5(2)
C59 C58 N8 123.1(3)
C60 C59 C58 117.3(3)
C59 C60 C61 120.6(3)
C60 C61 C62 117.7(3)
N7 C62 C61 123.2(3)
O14 C63 C64 121.4(3)
O14 C63 C72 120.7(3)
C64 C63 C72 117.9(3)
C65 C64 C63 121.0(3)
C64 C65 C66 123.2(3)
C67 C66 C71 119.8(4)
C67 C66 C65 121.0(4)
C71 C66 C65 119.2(3)
C68 C67 C66 120.6(4)
C67 C68 C69 119.6(4)
C70 C69 C68 121.4(4)
C69 C70 C71 119.9(4)
C70 C71 C66 118.6(3)
C70 C71 C72 121.9(3)
C66 C71 C72 119.5(3)
N6 C72 C71 116.1(3)
N6 C72 C63 124.7(3)
C71 C72 C63 119.2(3)
N4 C73 C74 124.0(3)
N4 C73 N5 114.5(3)
C74 C73 N5 121.5(3)
C75 C74 C73 117.4(3)
C76 C75 C74 119.7(3)
C75 C76 C77 118.5(3)
N4 C77 C76 123.7(3)

loop_
_geom_bond_atom_site_label_1
_geom_bond_atom_site_label_2
_geom_bond_distance
_geom_bond_site_symmetry_2
O1 C3 1.384(3) .
N1 C43 1.337(3) .
N1 C47 1.348(3) .
C1 C6 1.393(4) .
C1 C2 1.399(4) .
O2 C4 1.383(3) .
N2 N3 1.315(3) .
N2 C43 1.405(3) .
C2 C3 1.392(4) .
C2 C28 1.531(4) .
O3 C5 1.384(3) .
N3 C42 1.325(4) .
C3 C4 1.390(4) .
O4 C10 1.389(3) .
N4 C73 1.337(4) .
N4 C77 1.341(4) .
C4 C5 1.384(4) .
O5 C11 1.366(3) .
N5 N6 1.322(3) .
N5 C73 1.401(4) .
C5 C6 1.392(4) .
O6 C12 1.378(3) .
N6 C72 1.312(4) .
C6 C7 1.533(4) .
O7 C17 1.391(3) .
N7 C62 1.332(4) .
N7 C58 1.337(4) .
C7 C9 1.527(4) .
C7 C29 1.529(4) .
O8 C18 1.382(3) .
N8 N9 1.333(3) .
N8 C58 1.390(3) .
C8 C13 1.396(4) .
C8 C9 1.400(4) .
O9 C19 1.380(3) .
N9 C57 1.326(3) .
C9 C10 1.382(4) .
O10 C24 1.372(3) .
C10 C11 1.385(4) .
O11 C25 1.367(3) .
C11 C12 1.390(4) .
O12 C26 1.383(3) .
C12 C13 1.396(4) .
O13 C33 1.257(3) .
C13 C14 1.524(4) .
O14 C63 1.256(4) .
C14 C16 1.527(4) .
C14 C30 1.541(4) .
O15 C48 1.252(3) .
C15 C20 1.384(4) .
C15 C16 1.397(3) .
C16 C17 1.384(4) .
C17 C18 1.387(4) .
C18 C19 1.386(4) .
C19 C20 1.395(4) .
C20 C21 1.525(4) .
C21 C31 1.529(4) .
C21 C23 1.529(3) .
C22 C23 1.395(4) .
C22 C27 1.399(4) .
C23 C24 1.397(4) .
C24 C25 1.383(4) .
C25 C26 1.390(4) .
C26 C27 1.398(4) .
C27 C28 1.525(4) .
C28 C32 1.526(4) .
C33 C34 1.439(4) .
C33 C42 1.447(4) .
C34 C35 1.336(5) .
C35 C36 1.434(5) .
C36 C37 1.392(5) .
C36 C41 1.413(4) .
C37 C38 1.353(6) .
C38 C39 1.385(6) .
C39 C40 1.372(5) .
C40 C41 1.395(4) .
C41 C42 1.462(4) .
C43 C44 1.383(4) .
C44 C45 1.376(4) .
C45 C46 1.388(4) .
C46 C47 1.367(4) .
C48 C49 1.440(4) .
C48 C57 1.461(4) .
C49 C50 1.335(4) .
C50 C51 1.448(4) .
C51 C52 1.398(4) .
C51 C56 1.412(4) .
C52 C53 1.372(4) .
C53 C54 1.382(4) .
C54 C55 1.379(4) .
C55 C56 1.405(4) .
C56 C57 1.466(4) .
C58 C59 1.388(4) .
C59 C60 1.373(4) .
C60 C61 1.380(4) .
C61 C62 1.382(4) .
C63 C64 1.441(5) .
C63 C72 1.476(4) .
C64 C65 1.347(5) .
C65 C66 1.441(5) .
C66 C67 1.400(5) .
C66 C71 1.406(5) .
C67 C68 1.367(5) .
C68 C69 1.380(5) .
C69 C70 1.377(5) .
C70 C71 1.403(5) .
C71 C72 1.465(4) .
C73 C74 1.397(4) .
C74 C75 1.382(4) .
C75 C76 1.379(5) .
O16 C78 1.370(4) .
C76 C77 1.380(4) .
O17A O17A 1.76(2) 2_656
